data_7240395
loop_
_publ_author_name
'Teixeira, Ricardo G.'
'Marques, Fernanda'
'Robalo, M. Paula'
'Fontrodona, Xavier'
'Garcia, M. Helena'
'Geninatti Crich, Simonetta'
'Vi\~nas, Clara'
'Valente, Andreia'

_publ_section_title
;
 Ruthenium carboranyl complexes with 2,2&#x2032;-bipyridine derivatives
 for potential bimodal therapy application
;
_journal_issue 28
_journal_name_full 'RSC Advances'
_journal_page_first 16266
_journal_page_last 16276
_journal_paper_doi 10.1039/D0RA01522A
_journal_volume 10
_journal_year 2020
_chemical_formula_moiety 'C15 H23 B9 N2 O Ru'
_chemical_formula_sum 'C15 H23 B9 N2 O Ru'
_chemical_formula_weight 445.71
_space_group_crystal_system monoclinic
_space_group_IT_number 14
_space_group_name_Hall '-P 2yn'
_space_group_name_H-M_alt 'P 1 21/n 1'
_atom_sites_solution_hydrogens mixed
_audit_creation_method SHELXL-2014/7
_audit_update_record
;
2020-01-29 deposited with the CCDC.	2020-04-06 downloaded from the CCDC.
;
_cell_angle_alpha 90
_cell_angle_beta 111.301(2)
_cell_angle_gamma 90
_cell_formula_units_Z 4
_cell_length_a 12.589(2)
_cell_length_b 11.463(2)
_cell_length_c 14.575(2)
_cell_measurement_reflns_used 4574
_cell_measurement_temperature 193(2)
_cell_measurement_theta_max 28.08
_cell_measurement_theta_min 2.33
_cell_volume 1959.6(5)
_computing_cell_refinement 'Bruker SMART'
_computing_data_collection 'Bruker SMART'
_computing_data_reduction 'Bruker SAINT'
_computing_structure_refinement 'SHELXL-2014/7 (Sheldrick, 2014)'
_computing_structure_solution 'SHELXT-2014/7 (Sheldrick, 2014)'
_diffrn_ambient_temperature 193(2)
_diffrn_measured_fraction_theta_full 1.000
_diffrn_measured_fraction_theta_max 0.925
_diffrn_measurement_device_type 'CCD area detector'
_diffrn_measurement_method 'phi and omega scans'
_diffrn_radiation_monochromator graphite
_diffrn_radiation_source 'sealed tube'
_diffrn_radiation_type MoK\a
_diffrn_radiation_wavelength 0.71073
_diffrn_reflns_av_R_equivalents 0.0272
_diffrn_reflns_av_unetI/netI 0.0304
_diffrn_reflns_Laue_measured_fraction_full 1.000
_diffrn_reflns_Laue_measured_fraction_max 0.925
_diffrn_reflns_limit_h_max 16
_diffrn_reflns_limit_h_min -15
_diffrn_reflns_limit_k_max 15
_diffrn_reflns_limit_k_min -9
_diffrn_reflns_limit_l_max 19
_diffrn_reflns_limit_l_min -17
_diffrn_reflns_number 13262
_diffrn_reflns_point_group_measured_fraction_full 1.000
_diffrn_reflns_point_group_measured_fraction_max 0.925
_diffrn_reflns_theta_full 25.242
_diffrn_reflns_theta_max 28.363
_diffrn_reflns_theta_min 1.836
_exptl_absorpt_coefficient_mu 0.808
_exptl_absorpt_correction_T_max 1
_exptl_absorpt_correction_T_min 0.362576
_exptl_absorpt_correction_type multi-scan
_exptl_absorpt_process_details 'sadabs v2.10 bruker 2001'
_exptl_crystal_colour yellow
_exptl_crystal_density_diffrn 1.511
_exptl_crystal_description plate
_exptl_crystal_F_000 896
_exptl_crystal_size_max 0.35
_exptl_crystal_size_mid 0.35
_exptl_crystal_size_min 0.12
_refine_diff_density_max 0.752
_refine_diff_density_min -0.533
_refine_diff_density_rms 0.075
_refine_ls_extinction_method none
_refine_ls_goodness_of_fit_ref 1.031
_refine_ls_hydrogen_treatment mixed
_refine_ls_matrix_type full
_refine_ls_number_parameters 299
_refine_ls_number_reflns 4534
_refine_ls_number_restraints 0
_refine_ls_restrained_S_all 1.031
_refine_ls_R_factor_all 0.0389
_refine_ls_R_factor_gt 0.0308
_refine_ls_shift/su_max 0.002
_refine_ls_shift/su_mean 0.000
_refine_ls_structure_factor_coef Fsqd
_refine_ls_weighting_details 'w=1/[\s^2^(Fo^2^)+(0.0391P)^2^+0.7638P] where P=(Fo^2^+2Fc^2^)/3'
_refine_ls_weighting_scheme calc
_refine_ls_wR_factor_gt 0.0745
_refine_ls_wR_factor_ref 0.0802
_reflns_Friedel_coverage 0.000
_reflns_number_gt 3786
_reflns_number_total 4534
_reflns_threshold_expression 'I > 2\s(I)'
_cod_data_source_file d0ra01522a2.cif
_cod_data_source_block RuCB1
_cod_depositor_comments 'Adding full bibliography for 7240394--7240395.cif.'
_cod_original_cell_volume 1959.7(6)
_cod_original_sg_symbol_H-M 'P 21/n'
_cod_database_code 7240395
_shelx_shelxl_version_number 2014/7
_shelx_space_group_comment
;
The symmetry employed for this shelxl refinement is uniquely defined
by the following loop, which should always be used as a source of
symmetry information in preference to the above space-group names.
They are only intended as comments.
;

loop_
_space_group_symop_operation_xyz
'x, y, z'
'-x+1/2, y+1/2, -z+1/2'
'-x, -y, -z'
'x-1/2, -y-1/2, z-1/2'

loop_
_atom_site_label
_atom_site_type_symbol
_atom_site_fract_x
_atom_site_fract_y
_atom_site_fract_z
_atom_site_U_iso_or_equiv
_atom_site_adp_type
_atom_site_occupancy
_atom_site_site_symmetry_order
_atom_site_calc_flag
_atom_site_refinement_flags_posn
_atom_site_refinement_flags_adp
_atom_site_refinement_flags_occupancy
_atom_site_disorder_assembly
_atom_site_disorder_group
Ru3 Ru 0.73609(2) 0.24359(2) 0.62242(2) 0.02259(8) Uani 1 1 d . . . . .
O28 O 0.96185(16) 0.26795(19) 0.78866(15) 0.0559(6) Uani 1 1 d . . . . .
N13 N 0.79716(14) 0.13443(16) 0.53386(12) 0.0222(4) Uani 1 1 d . . . . .
N24 N 0.78474(14) 0.36102(16) 0.53408(13) 0.0258(4) Uani 1 1 d . . . . .
C1 C 0.62346(18) 0.1145(2) 0.64810(18) 0.0326(5) Uani 1 1 d . . . . .
C2 C 0.55535(19) 0.1915(3) 0.54756(17) 0.0340(6) Uani 1 1 d . . . . .
C14 C 0.80504(17) 0.0172(2) 0.54008(16) 0.0271(5) Uani 1 1 d . . . . .
H14 H 0.7876 -0.0210 0.5908 0.032 Uiso 1 1 calc R U . . .
C15 C 0.83725(17) -0.0494(2) 0.47605(16) 0.0282(5) Uani 1 1 d . . . . .
H15 H 0.8412 -0.1318 0.4830 0.034 Uiso 1 1 calc R U . . .
C16 C 0.86403(17) 0.00313(19) 0.40133(15) 0.0255(4) Uani 1 1 d . . . . .
C17 C 0.85896(17) 0.12432(19) 0.39673(15) 0.0247(4) Uani 1 1 d . . . . .
H17 H 0.8781 0.1640 0.3477 0.030 Uiso 1 1 calc R U . . .
C18 C 0.82633(16) 0.18751(18) 0.46284(14) 0.0219(4) Uani 1 1 d . . . . .
C19 C 0.82254(16) 0.31648(18) 0.46504(15) 0.0227(4) Uani 1 1 d . . . . .
C20 C 0.85711(17) 0.38779(19) 0.40451(15) 0.0258(4) Uani 1 1 d . . . . .
H20 H 0.8841 0.3542 0.3575 0.031 Uiso 1 1 calc R U . . .
C21 C 0.85243(18) 0.5089(2) 0.41237(17) 0.0287(5) Uani 1 1 d . . . . .
C22 C 0.81381(19) 0.5521(2) 0.48382(18) 0.0344(5) Uani 1 1 d . . . . .
H00J H 0.8102 0.6340 0.4923 0.041 Uiso 1 1 calc R U . . .
C23 C 0.7809(2) 0.4775(2) 0.54218(18) 0.0337(5) Uani 1 1 d . . . . .
H23 H 0.7543 0.5095 0.5901 0.040 Uiso 1 1 calc R U . . .
C25 C 0.8976(2) -0.0675(2) 0.32962(17) 0.0331(5) Uani 1 1 d . . . . .
H00B H 0.9631 -0.1167 0.3656 0.050 Uiso 1 1 calc R U . . .
H25 H 0.9181 -0.0151 0.2856 0.050 Uiso 1 1 calc R U . . .
H00F H 0.8335 -0.1169 0.2908 0.050 Uiso 1 1 calc R U . . .
C26 C 0.8873(2) 0.5886(2) 0.34658(19) 0.0383(6) Uani 1 1 d . . . . .
H00G H 0.9644 0.6180 0.3823 0.057 Uiso 1 1 calc R U . . .
H00H H 0.8339 0.6542 0.3263 0.057 Uiso 1 1 calc R U . . .
H00I H 0.8862 0.5455 0.2882 0.057 Uiso 1 1 calc R U . . .
C27 C 0.8782(2) 0.2573(2) 0.72310(18) 0.0329(6) Uani 1 1 d . . . . .
B4 B 0.6822(2) 0.2060(3) 0.74807(19) 0.0330(6) Uani 1 1 d . . . . .
B5 B 0.5509(2) 0.1288(3) 0.7278(2) 0.0381(7) Uani 1 1 d . . . . .
B6 B 0.4733(2) 0.1182(3) 0.6013(2) 0.0393(7) Uani 1 1 d . . . . .
B7 B 0.5667(2) 0.3351(3) 0.57189(19) 0.0317(6) Uani 1 1 d . . . . .
B8 B 0.6444(2) 0.3534(3) 0.6998(2) 0.0340(6) Uani 1 1 d . . . . .
B9 B 0.5623(2) 0.2781(3) 0.7595(2) 0.0371(7) Uani 1 1 d . . . . .
B10 B 0.4349(2) 0.2240(3) 0.6698(2) 0.0379(7) Uani 1 1 d . . . . .
B11 B 0.4374(2) 0.2579(3) 0.5528(2) 0.0399(8) Uani 1 1 d . . . . .
B12 B 0.4911(2) 0.3588(3) 0.6499(2) 0.0390(7) Uani 1 1 d . . . . .
H1 H 0.649(2) 0.029(2) 0.6412(18) 0.045(7) Uiso 1 1 d . . . . .
H2 H 0.553(2) 0.165(2) 0.4877(18) 0.037(7) Uiso 1 1 d . . . . .
H4 H 0.7499(19) 0.175(2) 0.8138(16) 0.033(6) Uiso 1 1 d . . . . .
H5 H 0.551(2) 0.057(2) 0.7727(18) 0.047(7) Uiso 1 1 d . . . . .
H6 H 0.430(2) 0.036(2) 0.5663(17) 0.048(8) Uiso 1 1 d . . . . .
H7 H 0.566(2) 0.389(2) 0.5208(19) 0.044(7) Uiso 1 1 d . . . . .
H8 H 0.685(2) 0.430(2) 0.7322(18) 0.047(7) Uiso 1 1 d . . . . .
H9 H 0.5632(19) 0.306(2) 0.8339(18) 0.041(7) Uiso 1 1 d . . . . .
H10 H 0.344(2) 0.218(2) 0.6760(19) 0.037(7) Uiso 1 1 d . . . . .
H11 H 0.366(2) 0.269(2) 0.485(2) 0.040(8) Uiso 1 1 d . . . . .
H12 H 0.4499(18) 0.439(2) 0.6491(16) 0.033(6) Uiso 1 1 d . . . . .

loop_
_atom_site_aniso_label
_atom_site_aniso_U_11
_atom_site_aniso_U_22
_atom_site_aniso_U_33
_atom_site_aniso_U_23
_atom_site_aniso_U_13
_atom_site_aniso_U_12
Ru3 0.02282(11) 0.02798(12) 0.01806(11) -0.00082(7) 0.00873(7) -0.00083(7)
O28 0.0332(10) 0.0946(18) 0.0328(11) -0.0014(10) 0.0035(8) -0.0122(10)
N13 0.0226(8) 0.0245(9) 0.0205(8) 0.0019(7) 0.0091(7) 0.0003(7)
N24 0.0274(9) 0.0283(10) 0.0241(9) -0.0031(8) 0.0123(7) -0.0023(8)
C1 0.0258(11) 0.0334(13) 0.0392(13) -0.0009(11) 0.0125(10) -0.0006(10)
C2 0.0245(11) 0.0544(17) 0.0232(12) -0.0097(11) 0.0085(9) 0.0006(11)
C14 0.0274(10) 0.0278(11) 0.0271(11) 0.0061(9) 0.0113(9) 0.0011(9)
C15 0.0288(11) 0.0224(11) 0.0323(12) 0.0018(9) 0.0097(9) 0.0001(9)
C16 0.0238(9) 0.0259(11) 0.0270(11) -0.0021(9) 0.0093(8) 0.0001(9)
C17 0.0247(10) 0.0276(11) 0.0236(10) 0.0014(9) 0.0107(8) -0.0011(9)
C18 0.0198(9) 0.0244(11) 0.0207(10) 0.0013(8) 0.0063(8) -0.0007(8)
C19 0.0226(10) 0.0234(11) 0.0231(10) 0.0003(8) 0.0095(8) 0.0011(8)
C20 0.0263(10) 0.0271(11) 0.0259(11) 0.0002(9) 0.0116(9) 0.0006(9)
C21 0.0266(10) 0.0270(12) 0.0333(12) 0.0053(10) 0.0118(9) 0.0015(9)
C22 0.0387(12) 0.0218(11) 0.0470(14) -0.0021(10) 0.0205(11) -0.0010(10)
C23 0.0393(12) 0.0283(12) 0.0384(13) -0.0067(10) 0.0200(11) 0.0006(10)
C25 0.0401(12) 0.0282(12) 0.0364(13) -0.0052(10) 0.0203(11) -0.0007(10)
C26 0.0444(14) 0.0263(12) 0.0502(15) 0.0086(11) 0.0242(12) 0.0004(11)
C27 0.0302(12) 0.0468(16) 0.0253(12) -0.0022(10) 0.0144(10) -0.0053(10)
B4 0.0273(12) 0.0529(17) 0.0204(12) 0.0029(12) 0.0107(10) -0.0053(12)
B5 0.0325(14) 0.0522(19) 0.0334(15) 0.0043(14) 0.0166(12) -0.0086(13)
B6 0.0241(12) 0.0509(18) 0.0434(16) -0.0154(14) 0.0130(12) -0.0091(13)
B7 0.0368(14) 0.0363(15) 0.0276(13) 0.0059(12) 0.0185(11) 0.0107(12)
B8 0.0406(14) 0.0351(15) 0.0348(14) -0.0122(12) 0.0238(12) -0.0086(12)
B9 0.0312(13) 0.0598(19) 0.0255(14) -0.0095(13) 0.0166(11) -0.0119(13)
B10 0.0290(13) 0.060(2) 0.0270(14) -0.0102(13) 0.0128(11) -0.0070(13)
B11 0.0279(13) 0.066(2) 0.0268(14) -0.0047(13) 0.0113(11) 0.0112(13)
B12 0.0404(15) 0.0439(18) 0.0410(16) -0.0034(14) 0.0247(13) 0.0070(13)

loop_
_atom_type_symbol
_atom_type_description
_atom_type_scat_dispersion_real
_atom_type_scat_dispersion_imag
_atom_type_scat_source
C C 0.0033 0.0016 'International Tables Vol C Tables 4.2.6.8 and 6.1.1.4'
H H 0.0000 0.0000 'International Tables Vol C Tables 4.2.6.8 and 6.1.1.4'
B B 0.0013 0.0007 'International Tables Vol C Tables 4.2.6.8 and 6.1.1.4'
N N 0.0061 0.0033 'International Tables Vol C Tables 4.2.6.8 and 6.1.1.4'
Ru Ru -1.2594 0.8363 'International Tables Vol C Tables 4.2.6.8 and 6.1.1.4'
O O 0.0106 0.0060 'International Tables Vol C Tables 4.2.6.8 and 6.1.1.4'

loop_
_geom_angle_atom_site_label_1
_geom_angle_atom_site_label_2
_geom_angle_atom_site_label_3
_geom_angle
_geom_angle_site_symmetry_1
_geom_angle_site_symmetry_3
_geom_angle_publ_flag
C27 Ru3 N24 91.04(9) . . ?
C27 Ru3 N13 94.12(9) . . ?
N24 Ru3 N13 75.85(8) . . ?
C27 Ru3 C1 114.93(10) . . ?
N24 Ru3 C1 153.49(8) . . ?
N13 Ru3 C1 96.07(8) . . ?
C27 Ru3 B4 81.96(10) . . ?
N24 Ru3 B4 151.19(10) . . ?
N13 Ru3 B4 132.30(10) . . ?
C1 Ru3 B4 46.39(10) . . ?
C27 Ru3 C2 158.44(10) . . ?
N24 Ru3 C2 110.26(8) . . ?
N13 Ru3 C2 94.32(8) . . ?
C1 Ru3 C2 44.34(9) . . ?
B4 Ru3 C2 77.68(9) . . ?
C27 Ru3 B7 138.09(10) . . ?
N24 Ru3 B7 87.32(9) . . ?
N13 Ru3 B7 125.72(8) . . ?
C1 Ru3 B7 76.92(10) . . ?
B4 Ru3 B7 79.77(10) . . ?
C2 Ru3 B7 44.18(11) . . ?
C27 Ru3 B8 94.50(10) . . ?
N24 Ru3 B8 105.28(9) . . ?
N13 Ru3 B8 171.28(8) . . ?
C1 Ru3 B8 79.07(10) . . ?
B4 Ru3 B8 48.07(11) . . ?
C2 Ru3 B8 77.13(10) . . ?
B7 Ru3 B8 46.31(10) . . ?
C14 N13 C18 117.60(18) . . ?
C14 N13 Ru3 125.33(14) . . ?
C18 N13 Ru3 117.02(14) . . ?
C23 N24 C19 118.18(19) . . ?
C23 N24 Ru3 123.71(15) . . ?
C19 N24 Ru3 118.11(14) . . ?
C2 C1 B5 108.28(18) . . ?
C2 C1 B4 110.3(2) . . ?
B5 C1 B4 62.88(16) . . ?
C2 C1 B6 60.46(16) . . ?
B5 C1 B6 60.19(15) . . ?
B4 C1 B6 112.47(19) . . ?
C2 C1 Ru3 69.24(12) . . ?
B5 C1 Ru3 126.06(17) . . ?
B4 C1 Ru3 68.02(12) . . ?
B6 C1 Ru3 126.29(17) . . ?
C2 C1 H1 119.4(14) . . ?
B5 C1 H1 114.0(14) . . ?
B4 C1 H1 126.7(14) . . ?
B6 C1 H1 107.8(14) . . ?
Ru3 C1 H1 112.4(14) . . ?
C1 C2 B7 111.00(17) . . ?
C1 C2 B11 112.33(19) . . ?
B7 C2 B11 63.82(17) . . ?
C1 C2 B6 62.74(16) . . ?
B7 C2 B6 113.64(18) . . ?
B11 C2 B6 61.29(17) . . ?
C1 C2 Ru3 66.42(11) . . ?
B7 C2 Ru3 68.83(12) . . ?
B11 C2 Ru3 128.02(18) . . ?
B6 C2 Ru3 125.76(16) . . ?
C1 C2 H2 119.5(16) . . ?
B7 C2 H2 120.1(17) . . ?
B11 C2 H2 117.8(15) . . ?
B6 C2 H2 116.8(16) . . ?
Ru3 C2 H2 103.5(15) . . ?
N13 C14 C15 122.7(2) . . ?
N13 C14 H14 118.7 . . ?
C15 C14 H14 118.7 . . ?
C14 C15 C16 120.4(2) . . ?
C14 C15 H15 119.8 . . ?
C16 C15 H15 119.8 . . ?
C15 C16 C17 116.8(2) . . ?
C15 C16 C25 121.5(2) . . ?
C17 C16 C25 121.7(2) . . ?
C18 C17 C16 120.7(2) . . ?
C18 C17 H17 119.7 . . ?
C16 C17 H17 119.7 . . ?
N13 C18 C17 121.77(19) . . ?
N13 C18 C19 114.23(17) . . ?
C17 C18 C19 123.98(18) . . ?
N24 C19 C20 121.73(19) . . ?
N24 C19 C18 114.45(17) . . ?
C20 C19 C18 123.80(17) . . ?
C19 C20 C21 120.2(2) . . ?
C19 C20 H20 119.9 . . ?
C21 C20 H20 119.9 . . ?
C22 C21 C20 116.9(2) . . ?
C22 C21 C26 121.6(2) . . ?
C20 C21 C26 121.5(2) . . ?
C23 C22 C21 120.6(2) . . ?
C23 C22 H00J 119.7 . . ?
C21 C22 H00J 119.7 . . ?
N24 C23 C22 122.4(2) . . ?
N24 C23 H23 118.8 . . ?
C22 C23 H23 118.8 . . ?
C16 C25 H00B 109.5 . . ?
C16 C25 H25 109.5 . . ?
H00B C25 H25 109.5 . . ?
C16 C25 H00F 109.5 . . ?
H00B C25 H00F 109.5 . . ?
H25 C25 H00F 109.5 . . ?
C21 C26 H00G 109.5 . . ?
C21 C26 H00H 109.5 . . ?
H00G C26 H00H 109.5 . . ?
C21 C26 H00I 109.5 . . ?
H00G C26 H00I 109.5 . . ?
H00H C26 H00I 109.5 . . ?
O28 C27 Ru3 175.6(2) . . ?
C1 B4 B9 104.05(18) . . ?
C1 B4 B5 58.50(15) . . ?
B9 B4 B5 59.02(16) . . ?
C1 B4 B8 105.37(18) . . ?
B9 B4 B8 59.71(17) . . ?
B5 B4 B8 107.24(19) . . ?
C1 B4 Ru3 65.59(12) . . ?
B9 B4 Ru3 120.79(18) . . ?
B5 B4 Ru3 119.88(16) . . ?
B8 B4 Ru3 67.44(12) . . ?
C1 B4 H4 120.1(13) . . ?
B9 B4 H4 119.4(12) . . ?
B5 B4 H4 111.2(13) . . ?
B8 B4 H4 131.0(13) . . ?
Ru3 B4 H4 114.5(12) . . ?
C1 B5 B6 60.89(15) . . ?
C1 B5 B9 104.82(19) . . ?
B6 B5 B9 107.7(2) . . ?
C1 B5 B10 106.4(2) . . ?
B6 B5 B10 59.50(17) . . ?
B9 B5 B10 60.11(17) . . ?
C1 B5 B4 58.61(14) . . ?
B6 B5 B4 109.54(19) . . ?
B9 B5 B4 59.89(17) . . ?
B10 B5 B4 108.8(2) . . ?
C1 B5 H5 117.8(14) . . ?
B6 B5 H5 118.5(14) . . ?
B9 B5 H5 127.8(14) . . ?
B10 B5 H5 126.3(14) . . ?
B4 B5 H5 119.3(14) . . ?
C2 B6 B11 58.53(17) . . ?
C2 B6 B10 104.9(2) . . ?
B11 B6 B10 60.58(18) . . ?
C2 B6 B5 104.34(18) . . ?
B11 B6 B5 109.1(2) . . ?
B10 B6 B5 60.90(17) . . ?
C2 B6 C1 56.80(14) . . ?
B11 B6 C1 105.3(2) . . ?
B10 B6 C1 106.01(19) . . ?
B5 B6 C1 58.92(15) . . ?
C2 B6 H6 118.6(13) . . ?
B11 B6 H6 125.3(13) . . ?
B10 B6 H6 131.0(13) . . ?
B5 B6 H6 122.4(13) . . ?
C1 B6 H6 115.9(13) . . ?
C2 B7 B12 105.4(2) . . ?
C2 B7 B8 108.03(19) . . ?
B12 B7 B8 61.40(16) . . ?
C2 B7 B11 58.50(15) . . ?
B12 B7 B11 59.85(16) . . ?
B8 B7 B11 110.3(2) . . ?
C2 B7 Ru3 67.00(11) . . ?
B12 B7 Ru3 122.36(17) . . ?
B8 B7 Ru3 67.39(13) . . ?
B11 B7 Ru3 121.53(18) . . ?
C2 B7 H7 119.2(16) . . ?
B12 B7 H7 123.4(15) . . ?
B8 B7 H7 125.5(15) . . ?
B11 B7 H7 116.7(15) . . ?
Ru3 B7 H7 106.8(15) . . ?
B7 B8 B9 104.92(19) . . ?
B7 B8 B12 58.58(15) . . ?
B9 B8 B12 59.37(16) . . ?
B7 B8 B4 105.25(19) . . ?
B9 B8 B4 58.93(16) . . ?
B12 B8 B4 106.21(19) . . ?
B7 B8 Ru3 66.30(12) . . ?
B9 B8 Ru3 117.49(18) . . ?
B12 B8 Ru3 118.95(17) . . ?
B4 B8 Ru3 64.49(12) . . ?
B7 B8 H8 124.7(14) . . ?
B9 B8 H8 117.4(14) . . ?
B12 B8 H8 115.6(14) . . ?
B4 B8 H8 126.2(14) . . ?
Ru3 B8 H8 116.1(14) . . ?
B5 B9 B10 60.14(17) . . ?
B5 B9 B12 107.6(2) . . ?
B10 B9 B12 59.65(18) . . ?
B5 B9 B4 61.09(17) . . ?
B10 B9 B4 109.8(2) . . ?
B12 B9 B4 108.94(19) . . ?
B5 B9 B8 110.20(19) . . ?
B10 B9 B8 109.7(2) . . ?
B12 B9 B8 60.41(17) . . ?
B4 B9 B8 61.36(16) . . ?
B5 B9 H9 120.0(14) . . ?
B10 B9 H9 120.0(12) . . ?
B12 B9 H9 122.7(13) . . ?
B4 B9 H9 120.6(12) . . ?
B8 B9 H9 121.5(13) . . ?
B6 B10 B11 59.57(17) . . ?
B6 B10 B12 107.7(2) . . ?
B11 B10 B12 59.96(18) . . ?
B6 B10 B9 107.5(2) . . ?
B11 B10 B9 107.9(2) . . ?
B12 B10 B9 60.41(17) . . ?
B6 B10 B5 59.60(17) . . ?
B11 B10 B5 107.3(2) . . ?
B12 B10 B5 107.9(2) . . ?
B9 B10 B5 59.75(17) . . ?
B6 B10 H10 118.8(13) . . ?
B11 B10 H10 116.4(13) . . ?
B12 B10 H10 121.1(12) . . ?
B9 B10 H10 127.2(13) . . ?
B5 B10 H10 125.6(13) . . ?
C2 B11 B6 60.19(17) . . ?
C2 B11 B10 105.6(2) . . ?
B6 B11 B10 59.85(18) . . ?
C2 B11 B12 104.1(2) . . ?
B6 B11 B12 108.1(2) . . ?
B10 B11 B12 60.20(17) . . ?
C2 B11 B7 57.68(16) . . ?
B6 B11 B7 107.8(2) . . ?
B10 B11 B7 107.1(2) . . ?
B12 B11 B7 59.09(16) . . ?
C2 B11 H11 117.7(15) . . ?
B6 B11 H11 119.2(13) . . ?
B10 B11 H11 127.9(15) . . ?
B12 B11 H11 127.7(13) . . ?
B7 B11 H11 119.7(14) . . ?
B7 B12 B11 61.06(17) . . ?
B7 B12 B10 108.4(2) . . ?
B11 B12 B10 59.85(18) . . ?
B7 B12 B9 106.7(2) . . ?
B11 B12 B9 107.5(2) . . ?
B10 B12 B9 59.94(17) . . ?
B7 B12 B8 60.01(15) . . ?
B11 B12 B8 110.1(2) . . ?
B10 B12 B8 109.7(2) . . ?
B9 B12 B8 60.22(16) . . ?
B7 B12 H12 120.6(13) . . ?
B11 B12 H12 121.4(12) . . ?
B10 B12 H12 122.8(12) . . ?
B9 B12 H12 123.3(12) . . ?
B8 B12 H12 119.1(12) . . ?

loop_
_geom_bond_atom_site_label_1
_geom_bond_atom_site_label_2
_geom_bond_distance
_geom_bond_site_symmetry_2
_geom_bond_publ_flag
Ru3 C27 1.863(2) . ?
Ru3 N24 2.1018(18) . ?
Ru3 N13 2.1317(17) . ?
Ru3 C1 2.174(2) . ?
Ru3 B4 2.214(3) . ?
Ru3 C2 2.218(2) . ?
Ru3 B7 2.247(3) . ?
Ru3 B8 2.266(3) . ?
O28 C27 1.143(3) . ?
N13 C14 1.348(3) . ?
N13 C18 1.361(3) . ?
N24 C23 1.343(3) . ?
N24 C19 1.359(3) . ?
C1 C2 1.658(3) . ?
C1 B5 1.727(4) . ?
C1 B4 1.729(4) . ?
C1 B6 1.761(3) . ?
C1 H1 1.04(3) . ?
C2 B7 1.679(4) . ?
C2 B11 1.695(4) . ?
C2 B6 1.724(4) . ?
C2 H2 0.91(2) . ?
C14 C15 1.376(3) . ?
C14 H14 0.9500 . ?
C15 C16 1.389(3) . ?
C15 H15 0.9500 . ?
C16 C17 1.391(3) . ?
C16 C25 1.499(3) . ?
C17 C18 1.382(3) . ?
C17 H17 0.9500 . ?
C18 C19 1.480(3) . ?
C19 C20 1.384(3) . ?
C20 C21 1.396(3) . ?
C20 H20 0.9500 . ?
C21 C22 1.391(3) . ?
C21 C26 1.500(3) . ?
C22 C23 1.372(3) . ?
C22 H00J 0.9500 . ?
C23 H23 0.9500 . ?
C25 H00B 0.9800 . ?
C25 H25 0.9800 . ?
C25 H00F 0.9800 . ?
C26 H00G 0.9800 . ?
C26 H00H 0.9800 . ?
C26 H00I 0.9800 . ?
B4 B9 1.781(4) . ?
B4 B5 1.803(4) . ?
B4 B8 1.825(4) . ?
B4 H4 1.09(2) . ?
B5 B6 1.749(4) . ?
B5 B9 1.765(4) . ?
B5 B10 1.772(4) . ?
B5 H5 1.05(3) . ?
B6 B11 1.743(5) . ?
B6 B10 1.748(4) . ?
B6 H6 1.11(3) . ?
B7 B12 1.749(4) . ?
B7 B8 1.775(4) . ?
B7 B11 1.784(4) . ?
B7 H7 0.97(3) . ?
B8 B9 1.796(4) . ?
B8 B12 1.799(4) . ?
B8 H8 1.04(3) . ?
B9 B10 1.772(4) . ?
B9 B12 1.780(4) . ?
B9 H9 1.13(2) . ?
B10 B11 1.760(4) . ?
B10 B12 1.767(5) . ?
B10 H10 1.19(3) . ?
B11 B12 1.762(4) . ?
B11 H11 1.08(3) . ?
B12 H12 1.05(2) . ?

loop_
_geom_torsion_atom_site_label_1
_geom_torsion_atom_site_label_2
_geom_torsion_atom_site_label_3
_geom_torsion_atom_site_label_4
_geom_torsion
_geom_torsion_site_symmetry_1
_geom_torsion_site_symmetry_2
_geom_torsion_site_symmetry_3
_geom_torsion_site_symmetry_4
_geom_torsion_publ_flag
B5 C1 C2 B7 68.7(2) . . . . ?
B4 C1 C2 B7 1.6(2) . . . . ?
B6 C1 C2 B7 106.6(2) . . . . ?
Ru3 C1 C2 B7 -53.86(14) . . . . ?
B5 C1 C2 B11 -0.7(3) . . . . ?
B4 C1 C2 B11 -67.7(2) . . . . ?
B6 C1 C2 B11 37.3(2) . . . . ?
Ru3 C1 C2 B11 -123.2(2) . . . . ?
B5 C1 C2 B6 -37.91(19) . . . . ?
B4 C1 C2 B6 -105.0(2) . . . . ?
Ru3 C1 C2 B6 -160.44(16) . . . . ?
B5 C1 C2 Ru3 122.53(18) . . . . ?
B4 C1 C2 Ru3 55.46(14) . . . . ?
B6 C1 C2 Ru3 160.44(16) . . . . ?
C18 N13 C14 C15 -2.2(3) . . . . ?
Ru3 N13 C14 C15 175.07(15) . . . . ?
N13 C14 C15 C16 0.4(3) . . . . ?
C14 C15 C16 C17 1.4(3) . . . . ?
C14 C15 C16 C25 -179.0(2) . . . . ?
C15 C16 C17 C18 -1.3(3) . . . . ?
C25 C16 C17 C18 179.13(19) . . . . ?
C14 N13 C18 C17 2.3(3) . . . . ?
Ru3 N13 C18 C17 -175.21(14) . . . . ?
C14 N13 C18 C19 -176.22(16) . . . . ?
Ru3 N13 C18 C19 6.2(2) . . . . ?
C16 C17 C18 N13 -0.6(3) . . . . ?
C16 C17 C18 C19 177.83(18) . . . . ?
C23 N24 C19 C20 0.4(3) . . . . ?
Ru3 N24 C19 C20 -179.43(15) . . . . ?
C23 N24 C19 C18 178.72(18) . . . . ?
Ru3 N24 C19 C18 -1.1(2) . . . . ?
N13 C18 C19 N24 -3.4(2) . . . . ?
C17 C18 C19 N24 178.13(19) . . . . ?
N13 C18 C19 C20 174.92(19) . . . . ?
C17 C18 C19 C20 -3.6(3) . . . . ?
N24 C19 C20 C21 -0.8(3) . . . . ?
C18 C19 C20 C21 -178.99(18) . . . . ?
C19 C20 C21 C22 1.0(3) . . . . ?
C19 C20 C21 C26 -178.9(2) . . . . ?
C20 C21 C22 C23 -0.8(3) . . . . ?
C26 C21 C22 C23 179.0(2) . . . . ?
C19 N24 C23 C22 -0.2(3) . . . . ?
Ru3 N24 C23 C22 179.62(17) . . . . ?
C21 C22 C23 N24 0.4(4) . . . . ?
C2 C1 B4 B9 61.6(2) . . . . ?
B5 C1 B4 B9 -39.13(19) . . . . ?
B6 C1 B4 B9 -3.8(3) . . . . ?
Ru3 C1 B4 B9 117.76(19) . . . . ?
C2 C1 B4 B5 100.7(2) . . . . ?
B6 C1 B4 B5 35.3(2) . . . . ?
Ru3 C1 B4 B5 156.90(17) . . . . ?
C2 C1 B4 B8 -0.3(2) . . . . ?
B5 C1 B4 B8 -101.1(2) . . . . ?
B6 C1 B4 B8 -65.8(2) . . . . ?
Ru3 C1 B4 B8 55.83(14) . . . . ?
C2 C1 B4 Ru3 -56.16(14) . . . . ?
B5 C1 B4 Ru3 -156.90(17) . . . . ?
B6 C1 B4 Ru3 -121.59(19) . . . . ?
C2 C1 B5 B6 38.0(2) . . . . ?
B4 C1 B5 B6 142.0(2) . . . . ?
Ru3 C1 B5 B6 115.3(2) . . . . ?
C2 C1 B5 B9 -64.3(2) . . . . ?
B4 C1 B5 B9 39.71(19) . . . . ?
B6 C1 B5 B9 -102.3(2) . . . . ?
Ru3 C1 B5 B9 13.0(3) . . . . ?
C2 C1 B5 B10 -1.6(3) . . . . ?
B4 C1 B5 B10 102.4(2) . . . . ?
B6 C1 B5 B10 -39.6(2) . . . . ?
Ru3 C1 B5 B10 75.6(2) . . . . ?
C2 C1 B5 B4 -104.0(2) . . . . ?
B6 C1 B5 B4 -142.0(2) . . . . ?
Ru3 C1 B5 B4 -26.75(19) . . . . ?
B9 B4 B5 C1 134.4(2) . . . . ?
B8 B4 B5 C1 97.78(19) . . . . ?
Ru3 B4 B5 C1 24.34(18) . . . . ?
C1 B4 B5 B6 -34.8(2) . . . . ?
B9 B4 B5 B6 99.6(2) . . . . ?
B8 B4 B5 B6 63.0(3) . . . . ?
Ru3 B4 B5 B6 -10.5(3) . . . . ?
C1 B4 B5 B9 -134.4(2) . . . . ?
B8 B4 B5 B9 -36.65(18) . . . . ?
Ru3 B4 B5 B9 -110.1(2) . . . . ?
C1 B4 B5 B10 -98.2(2) . . . . ?
B9 B4 B5 B10 36.25(19) . . . . ?
B8 B4 B5 B10 -0.4(3) . . . . ?
Ru3 B4 B5 B10 -73.8(3) . . . . ?
C1 C2 B6 B11 140.3(2) . . . . ?
B7 C2 B6 B11 37.9(2) . . . . ?
Ru3 C2 B6 B11 118.1(2) . . . . ?
C1 C2 B6 B10 99.6(2) . . . . ?
B7 C2 B6 B10 -2.8(3) . . . . ?
B11 C2 B6 B10 -40.68(19) . . . . ?
Ru3 C2 B6 B10 77.4(2) . . . . ?
C1 C2 B6 B5 36.47(19) . . . . ?
B7 C2 B6 B5 -65.9(2) . . . . ?
B11 C2 B6 B5 -103.8(2) . . . . ?
Ru3 C2 B6 B5 14.3(3) . . . . ?
B7 C2 B6 C1 -102.4(2) . . . . ?
B11 C2 B6 C1 -140.3(2) . . . . ?
Ru3 C2 B6 C1 -22.21(19) . . . . ?
C1 B5 B6 C2 -35.50(18) . . . . ?
B9 B5 B6 C2 61.9(2) . . . . ?
B10 B5 B6 C2 99.3(2) . . . . ?
B4 B5 B6 C2 -1.6(3) . . . . ?
C1 B5 B6 B11 -96.7(2) . . . . ?
B9 B5 B6 B11 0.7(3) . . . . ?
B10 B5 B6 B11 38.1(2) . . . . ?
B4 B5 B6 B11 -62.8(3) . . . . ?
C1 B5 B6 B10 -134.8(2) . . . . ?
B9 B5 B6 B10 -37.32(19) . . . . ?
B4 B5 B6 B10 -100.9(2) . . . . ?
B9 B5 B6 C1 97.4(2) . . . . ?
B10 B5 B6 C1 134.8(2) . . . . ?
B4 B5 B6 C1 33.9(2) . . . . ?
B5 C1 B6 C2 137.7(2) . . . . ?
B4 C1 B6 C2 101.4(2) . . . . ?
Ru3 C1 B6 C2 22.85(19) . . . . ?
C2 C1 B6 B11 -34.37(19) . . . . ?
B5 C1 B6 B11 103.4(2) . . . . ?
B4 C1 B6 B11 67.0(3) . . . . ?
Ru3 C1 B6 B11 -11.5(3) . . . . ?
C2 C1 B6 B10 -97.5(2) . . . . ?
B5 C1 B6 B10 40.2(2) . . . . ?
B4 C1 B6 B10 3.8(3) . . . . ?
Ru3 C1 B6 B10 -74.7(3) . . . . ?
C2 C1 B6 B5 -137.7(2) . . . . ?
B4 C1 B6 B5 -36.4(2) . . . . ?
Ru3 C1 B6 B5 -114.9(2) . . . . ?
C1 C2 B7 B12 -66.6(2) . . . . ?
B11 C2 B7 B12 38.79(19) . . . . ?
B6 C2 B7 B12 1.9(2) . . . . ?
Ru3 C2 B7 B12 -119.10(18) . . . . ?
C1 C2 B7 B8 -2.2(2) . . . . ?
B11 C2 B7 B8 103.2(2) . . . . ?
B6 C2 B7 B8 66.2(2) . . . . ?
Ru3 C2 B7 B8 -54.72(15) . . . . ?
C1 C2 B7 B11 -105.4(2) . . . . ?
B6 C2 B7 B11 -36.91(19) . . . . ?
Ru3 C2 B7 B11 -157.88(17) . . . . ?
C1 C2 B7 Ru3 52.53(14) . . . . ?
B11 C2 B7 Ru3 157.88(17) . . . . ?
B6 C2 B7 Ru3 120.97(18) . . . . ?
C2 B7 B8 B9 -59.4(2) . . . . ?
B12 B7 B8 B9 38.7(2) . . . . ?
B11 B7 B8 B9 2.9(3) . . . . ?
Ru3 B7 B8 B9 -113.87(19) . . . . ?
C2 B7 B8 B12 -98.1(2) . . . . ?
B11 B7 B8 B12 -35.8(2) . . . . ?
Ru3 B7 B8 B12 -152.56(18) . . . . ?
C2 B7 B8 B4 1.9(2) . . . . ?
B12 B7 B8 B4 99.9(2) . . . . ?
B11 B7 B8 B4 64.1(2) . . . . ?
Ru3 B7 B8 B4 -52.62(14) . . . . ?
C2 B7 B8 Ru3 54.49(14) . . . . ?
B12 B7 B8 Ru3 152.56(18) . . . . ?
B11 B7 B8 Ru3 116.75(19) . . . . ?
C1 B4 B8 B7 -0.9(2) . . . . ?
B9 B4 B8 B7 -98.5(2) . . . . ?
B5 B4 B8 B7 -62.1(2) . . . . ?
Ru3 B4 B8 B7 53.73(14) . . . . ?
C1 B4 B8 B9 97.53(19) . . . . ?
B5 B4 B8 B9 36.35(18) . . . . ?
Ru3 B4 B8 B9 152.20(16) . . . . ?
C1 B4 B8 B12 60.2(2) . . . . ?
B9 B4 B8 B12 -37.38(18) . . . . ?
B5 B4 B8 B12 -1.0(2) . . . . ?
Ru3 B4 B8 B12 114.82(17) . . . . ?
C1 B4 B8 Ru3 -54.67(13) . . . . ?
B9 B4 B8 Ru3 -152.20(16) . . . . ?
B5 B4 B8 Ru3 -115.85(17) . . . . ?
C1 B5 B9 B10 100.7(2) . . . . ?
B6 B5 B9 B10 37.05(18) . . . . ?
B4 B5 B9 B10 139.8(2) . . . . ?
C1 B5 B9 B12 63.2(2) . . . . ?
B6 B5 B9 B12 -0.4(2) . . . . ?
B10 B5 B9 B12 -37.46(19) . . . . ?
B4 B5 B9 B12 102.3(2) . . . . ?
C1 B5 B9 B4 -39.09(17) . . . . ?
B6 B5 B9 B4 -102.7(2) . . . . ?
B10 B5 B9 B4 -139.8(2) . . . . ?
C1 B5 B9 B8 -1.0(3) . . . . ?
B6 B5 B9 B8 -64.6(2) . . . . ?
B10 B5 B9 B8 -101.7(2) . . . . ?
B4 B5 B9 B8 38.13(19) . . . . ?
C1 B4 B9 B5 38.88(18) . . . . ?
B8 B4 B9 B5 138.7(2) . . . . ?
Ru3 B4 B9 B5 108.6(2) . . . . ?
C1 B4 B9 B10 2.4(3) . . . . ?
B5 B4 B9 B10 -36.5(2) . . . . ?
B8 B4 B9 B10 102.2(2) . . . . ?
Ru3 B4 B9 B10 72.1(3) . . . . ?
C1 B4 B9 B12 -61.3(3) . . . . ?
B5 B4 B9 B12 -100.1(2) . . . . ?
B8 B4 B9 B12 38.5(2) . . . . ?
Ru3 B4 B9 B12 8.4(3) . . . . ?
C1 B4 B9 B8 -99.80(19) . . . . ?
B5 B4 B9 B8 -138.7(2) . . . . ?
Ru3 B4 B9 B8 -30.09(18) . . . . ?
B7 B8 B9 B5 61.0(3) . . . . ?
B12 B8 B9 B5 99.3(2) . . . . ?
B4 B8 B9 B5 -38.0(2) . . . . ?
Ru3 B8 B9 B5 -9.7(3) . . . . ?
B7 B8 B9 B10 -3.4(3) . . . . ?
B12 B8 B9 B10 34.9(2) . . . . ?
B4 B8 B9 B10 -102.4(2) . . . . ?
Ru3 B8 B9 B10 -74.1(3) . . . . ?
B7 B8 B9 B12 -38.31(19) . . . . ?
B4 B8 B9 B12 -137.4(2) . . . . ?
Ru3 B8 B9 B12 -109.0(2) . . . . ?
B7 B8 B9 B4 99.0(2) . . . . ?
B12 B8 B9 B4 137.4(2) . . . . ?
Ru3 B8 B9 B4 28.33(16) . . . . ?
C2 B6 B10 B11 39.66(18) . . . . ?
B5 B6 B10 B11 138.0(2) . . . . ?
C1 B6 B10 B11 98.8(2) . . . . ?
C2 B6 B10 B12 2.4(3) . . . . ?
B11 B6 B10 B12 -37.2(2) . . . . ?
B5 B6 B10 B12 100.8(2) . . . . ?
C1 B6 B10 B12 61.6(3) . . . . ?
C2 B6 B10 B9 -61.3(3) . . . . ?
B11 B6 B10 B9 -100.9(2) . . . . ?
B5 B6 B10 B9 37.1(2) . . . . ?
C1 B6 B10 B9 -2.1(3) . . . . ?
C2 B6 B10 B5 -98.4(2) . . . . ?
B11 B6 B10 B5 -138.0(2) . . . . ?
C1 B6 B10 B5 -39.25(19) . . . . ?
B5 B9 B10 B6 -37.0(2) . . . . ?
B12 B9 B10 B6 100.8(2) . . . . ?
B4 B9 B10 B6 -0.1(3) . . . . ?
B8 B9 B10 B6 65.5(3) . . . . ?
B5 B9 B10 B11 -99.9(2) . . . . ?
B12 B9 B10 B11 37.9(2) . . . . ?
B4 B9 B10 B11 -63.0(3) . . . . ?
B8 B9 B10 B11 2.7(3) . . . . ?
B5 B9 B10 B12 -137.8(2) . . . . ?
B4 B9 B10 B12 -100.9(2) . . . . ?
B8 B9 B10 B12 -35.2(2) . . . . ?
B12 B9 B10 B5 137.8(2) . . . . ?
B4 B9 B10 B5 36.9(2) . . . . ?
B8 B9 B10 B5 102.6(2) . . . . ?
C1 B5 B10 B6 40.30(19) . . . . ?
B9 B5 B10 B6 138.2(2) . . . . ?
B4 B5 B10 B6 102.1(2) . . . . ?
C1 B5 B10 B11 3.2(3) . . . . ?
B6 B5 B10 B11 -37.1(2) . . . . ?
B9 B5 B10 B11 101.1(2) . . . . ?
B4 B5 B10 B11 64.9(3) . . . . ?
C1 B5 B10 B12 -60.1(2) . . . . ?
B6 B5 B10 B12 -100.4(2) . . . . ?
B9 B5 B10 B12 37.87(19) . . . . ?
B4 B5 B10 B12 1.7(3) . . . . ?
C1 B5 B10 B9 -97.9(2) . . . . ?
B6 B5 B10 B9 -138.2(2) . . . . ?
B4 B5 B10 B9 -36.16(18) . . . . ?
C1 C2 B11 B6 -37.9(2) . . . . ?
B7 C2 B11 B6 -141.15(19) . . . . ?
Ru3 C2 B11 B6 -114.7(2) . . . . ?
C1 C2 B11 B10 2.6(3) . . . . ?
B7 C2 B11 B10 -100.7(2) . . . . ?
B6 C2 B11 B10 40.48(19) . . . . ?
Ru3 C2 B11 B10 -74.2(3) . . . . ?
C1 C2 B11 B12 65.1(3) . . . . ?
B7 C2 B11 B12 -38.17(19) . . . . ?
B6 C2 B11 B12 103.0(2) . . . . ?
Ru3 C2 B11 B12 -11.7(3) . . . . ?
C1 C2 B11 B7 103.3(2) . . . . ?
B6 C2 B11 B7 141.15(19) . . . . ?
Ru3 C2 B11 B7 26.5(2) . . . . ?
B10 B6 B11 C2 133.7(2) . . . . ?
B5 B6 B11 C2 95.5(2) . . . . ?
C1 B6 B11 C2 33.64(18) . . . . ?
C2 B6 B11 B10 -133.7(2) . . . . ?
B5 B6 B11 B10 -38.20(19) . . . . ?
C1 B6 B11 B10 -100.0(2) . . . . ?
C2 B6 B11 B12 -96.3(2) . . . . ?
B10 B6 B11 B12 37.42(19) . . . . ?
B5 B6 B11 B12 -0.8(3) . . . . ?
C1 B6 B11 B12 -62.6(2) . . . . ?
C2 B6 B11 B7 -33.83(17) . . . . ?
B10 B6 B11 B7 99.9(2) . . . . ?
B5 B6 B11 B7 61.7(2) . . . . ?
C1 B6 B11 B7 -0.2(3) . . . . ?
B6 B10 B11 C2 -40.65(19) . . . . ?
B12 B10 B11 C2 97.6(2) . . . . ?
B9 B10 B11 C2 59.5(3) . . . . ?
B5 B10 B11 C2 -3.5(3) . . . . ?
B12 B10 B11 B6 138.3(2) . . . . ?
B9 B10 B11 B6 100.2(2) . . . . ?
B5 B10 B11 B6 37.2(2) . . . . ?
B6 B10 B11 B12 -138.3(2) . . . . ?
B9 B10 B11 B12 -38.1(2) . . . . ?
B5 B10 B11 B12 -101.1(2) . . . . ?
B6 B10 B11 B7 -101.0(2) . . . . ?
B12 B10 B11 B7 37.28(19) . . . . ?
B9 B10 B11 B7 -0.8(3) . . . . ?
B5 B10 B11 B7 -63.8(3) . . . . ?
B12 B7 B11 C2 -135.7(2) . . . . ?
B8 B7 B11 C2 -99.2(2) . . . . ?
Ru3 B7 B11 C2 -23.99(18) . . . . ?
C2 B7 B11 B6 34.86(18) . . . . ?
B12 B7 B11 B6 -100.8(2) . . . . ?
B8 B7 B11 B6 -64.4(3) . . . . ?
Ru3 B7 B11 B6 10.9(3) . . . . ?
C2 B7 B11 B10 97.9(2) . . . . ?
B12 B7 B11 B10 -37.8(2) . . . . ?
B8 B7 B11 B10 -1.3(3) . . . . ?
Ru3 B7 B11 B10 73.9(2) . . . . ?
C2 B7 B11 B12 135.7(2) . . . . ?
B8 B7 B11 B12 36.4(2) . . . . ?
Ru3 B7 B11 B12 111.7(2) . . . . ?
C2 B7 B12 B11 -38.15(18) . . . . ?
B8 B7 B12 B11 -140.6(2) . . . . ?
Ru3 B7 B12 B11 -110.4(2) . . . . ?
C2 B7 B12 B10 -0.2(3) . . . . ?
B8 B7 B12 B10 -102.7(2) . . . . ?
B11 B7 B12 B10 37.9(2) . . . . ?
Ru3 B7 B12 B10 -72.4(3) . . . . ?
C2 B7 B12 B9 63.0(2) . . . . ?
B8 B7 B12 B9 -39.5(2) . . . . ?
B11 B7 B12 B9 101.1(2) . . . . ?
Ru3 B7 B12 B9 -9.3(3) . . . . ?
C2 B7 B12 B8 102.5(2) . . . . ?
B11 B7 B12 B8 140.6(2) . . . . ?
Ru3 B7 B12 B8 30.2(2) . . . . ?
C2 B11 B12 B7 37.49(19) . . . . ?
B6 B11 B12 B7 100.3(2) . . . . ?
B10 B11 B12 B7 137.6(2) . . . . ?
C2 B11 B12 B10 -100.1(2) . . . . ?
B6 B11 B12 B10 -37.3(2) . . . . ?
B7 B11 B12 B10 -137.6(2) . . . . ?
C2 B11 B12 B9 -62.3(3) . . . . ?
B6 B11 B12 B9 0.5(3) . . . . ?
B10 B11 B12 B9 37.78(18) . . . . ?
B7 B11 B12 B9 -99.8(2) . . . . ?
C2 B11 B12 B8 1.7(3) . . . . ?
B6 B11 B12 B8 64.5(3) . . . . ?
B10 B11 B12 B8 101.7(2) . . . . ?
B7 B11 B12 B8 -35.8(2) . . . . ?
B6 B10 B12 B7 -1.4(3) . . . . ?
B11 B10 B12 B7 -38.48(19) . . . . ?
B9 B10 B12 B7 99.1(2) . . . . ?
B5 B10 B12 B7 61.5(2) . . . . ?
B6 B10 B12 B11 37.04(19) . . . . ?
B9 B10 B12 B11 137.5(2) . . . . ?
B5 B10 B12 B11 100.0(2) . . . . ?
B6 B10 B12 B9 -100.5(2) . . . . ?
B11 B10 B12 B9 -137.5(2) . . . . ?
B5 B10 B12 B9 -37.58(18) . . . . ?
B6 B10 B12 B8 -65.3(2) . . . . ?
B11 B10 B12 B8 -102.4(2) . . . . ?
B9 B10 B12 B8 35.18(19) . . . . ?
B5 B10 B12 B8 -2.4(3) . . . . ?
B5 B9 B12 B7 -64.3(2) . . . . ?
B10 B9 B12 B7 -101.9(2) . . . . ?
B4 B9 B12 B7 0.4(3) . . . . ?
B8 B9 B12 B7 39.4(2) . . . . ?
B5 B9 B12 B11 -0.1(3) . . . . ?
B10 B9 B12 B11 -37.74(19) . . . . ?
B4 B9 B12 B11 64.6(3) . . . . ?
B8 B9 B12 B11 103.6(2) . . . . ?
B5 B9 B12 B10 37.68(19) . . . . ?
B4 B9 B12 B10 102.4(2) . . . . ?
B8 B9 B12 B10 141.3(2) . . . . ?
B5 B9 B12 B8 -103.7(2) . . . . ?
B10 B9 B12 B8 -141.3(2) . . . . ?
B4 B9 B12 B8 -39.0(2) . . . . ?
B9 B8 B12 B7 -135.4(2) . . . . ?
B4 B8 B12 B7 -98.2(2) . . . . ?
Ru3 B8 B12 B7 -28.83(19) . . . . ?
B7 B8 B12 B11 36.3(2) . . . . ?
B9 B8 B12 B11 -99.2(2) . . . . ?
B4 B8 B12 B11 -62.0(3) . . . . ?
Ru3 B8 B12 B11 7.4(3) . . . . ?
B7 B8 B12 B10 100.4(2) . . . . ?
B9 B8 B12 B10 -35.1(2) . . . . ?
B4 B8 B12 B10 2.1(3) . . . . ?
Ru3 B8 B12 B10 71.5(2) . . . . ?
B7 B8 B12 B9 135.4(2) . . . . ?
B4 B8 B12 B9 37.18(19) . . . . ?
Ru3 B8 B12 B9 106.6(2) . . . . ?
